data_4076066
loop_
_publ_author_name
'S\'anchez-Barba, Luis F.'
'Hughes, David L.'
'Humphrey, Simon M.'
'Bochmann, Manfred'

_publ_section_title
;
 Synthesis and Structures of New Mixed-Metal Lanthanide/Magnesium Allyl
 Complexes
;
_journal_issue 22
_journal_name_full Organometallics
_journal_page_first 5329
_journal_paper_doi 10.1021/om0505155
_journal_volume 24
_journal_year 2005
_chemical_formula_moiety '2(C12 H20 Sm), C24 H48 Mg O6, 2(C4 H8 O)'
_chemical_formula_sum 'C56 H104 Mg O8 Sm2'
_chemical_formula_weight 1230.40
_chemical_name_common 'Compound 5'
_chemical_name_systematic
; 
 ? 
;
_space_group_IT_number 15
_symmetry_cell_setting monoclinic
_symmetry_space_group_name_Hall '-C 2yc'
_symmetry_space_group_name_H-M 'C 1 2/c 1'
_atom_sites_solution_hydrogens geom
_atom_sites_solution_primary direct
_atom_sites_solution_secondary difmap
_audit_creation_method SHELXL-97
_cell_angle_alpha 90.00
_cell_angle_beta 103.2519(8)
_cell_angle_gamma 90.00
_cell_formula_units_Z 4
_cell_length_a 23.3797(4)
_cell_length_b 21.6107(4)
_cell_length_c 12.3467(3)
_cell_measurement_reflns_used 10496
_cell_measurement_temperature 180(2)
_cell_measurement_theta_max 27.48
_cell_measurement_theta_min 1.02
_cell_volume 6072.1(2)
_computing_cell_refinement 'HKL Scalepack (Otwinowski & Minor 1997)'
_computing_data_collection 'Collect (Nonius B.V. 1998)'
_computing_data_reduction
;
 HKL Denzo and Scalepack (Otwinowski & Minor 1997)
;
_computing_publication_material 'SHELXL-97 (Sheldrick 1997)'
_computing_structure_refinement 'SHELXL-97 (Sheldrick 1997)'
_computing_structure_solution 'SIR-92 (Altomare et al. 1994)'
_diffrn_ambient_temperature 180(2)
_diffrn_measured_fraction_theta_full 0.993
_diffrn_measured_fraction_theta_max 0.993
_diffrn_measurement_device_type 'Nonius Kappa CCD'
_diffrn_measurement_method 'Thin slice \w and \f scans'
_diffrn_radiation_source 'fine-focus sealed tube'
_diffrn_radiation_type MoK\a
_diffrn_radiation_wavelength 0.71073
_diffrn_reflns_av_R_equivalents 0.0533
_diffrn_reflns_av_sigmaI/netI 0.0608
_diffrn_reflns_limit_h_max 28
_diffrn_reflns_limit_h_min -30
_diffrn_reflns_limit_k_max 27
_diffrn_reflns_limit_k_min -27
_diffrn_reflns_limit_l_max 16
_diffrn_reflns_limit_l_min -12
_diffrn_reflns_number 18960
_diffrn_reflns_theta_full 27.49
_diffrn_reflns_theta_max 27.49
_diffrn_reflns_theta_min 3.52
_exptl_absorpt_coefficient_mu 1.972
_exptl_absorpt_correction_T_max 0.953
_exptl_absorpt_correction_T_min 0.861
_exptl_absorpt_correction_type multi-scan
_exptl_absorpt_process_details
;
multi-scan from symmetry-related measurements 
 Sortav (Blessing 1995)
;
_exptl_crystal_colour red
_exptl_crystal_density_diffrn 1.346
_exptl_crystal_density_method 'not measured'
_exptl_crystal_description shard
_exptl_crystal_F_000 2560
_exptl_crystal_size_max 0.23
_exptl_crystal_size_mid 0.12
_exptl_crystal_size_min 0.05
_refine_diff_density_max 0.920
_refine_diff_density_min -0.619
_refine_diff_density_rms 0.144
_refine_ls_extinction_method none
_refine_ls_goodness_of_fit_ref 1.022
_refine_ls_hydrogen_treatment constr
_refine_ls_matrix_type full
_refine_ls_number_parameters 304
_refine_ls_number_reflns 6915
_refine_ls_number_restraints 0
_refine_ls_restrained_S_all 1.022
_refine_ls_R_factor_all 0.0658
_refine_ls_R_factor_gt 0.0391
_refine_ls_shift/su_max 0.002
_refine_ls_shift/su_mean 0.000
_refine_ls_structure_factor_coef Fsqd
_refine_ls_weighting_details 'calc w=1/[\s^2^(Fo^2^)+(0.0212P)^2^+20.7124P] where P=(Fo^2^+2Fc^2^)/3'
_refine_ls_weighting_scheme calc
_refine_ls_wR_factor_gt 0.0747
_refine_ls_wR_factor_ref 0.0838
_reflns_number_gt 5125
_reflns_number_total 6915
_reflns_threshold_expression I>2sigma(I)
_cod_data_source_file om0505155si20050622_103451.cif
_cod_data_source_block ua0441
_cod_original_sg_symbol_H-M C2/c
_cod_database_code 4076066

loop_
_symmetry_equiv_pos_as_xyz
'x, y, z'
'-x, y, -z+1/2'
'x+1/2, y+1/2, z'
'-x+1/2, y+1/2, -z+1/2'
'-x, -y, -z'
'x, -y, z-1/2'
'-x+1/2, -y+1/2, -z'
'x+1/2, -y+1/2, z-1/2'

loop_
_atom_site_label
_atom_site_type_symbol
_atom_site_fract_x
_atom_site_fract_y
_atom_site_fract_z
_atom_site_U_iso_or_equiv
_atom_site_adp_type
_atom_site_occupancy
_atom_site_symmetry_multiplicity
_atom_site_calc_flag
_atom_site_refinement_flags
Sm1 Sm 0.281868(9) 0.410014(9) 0.644182(17) 0.02834(7) Uani 1 1 d .
Mg1 Mg 0.5000 0.27430(7) 0.2500 0.0219(4) Uani 1 2 d S
O1 O 0.50696(11) 0.27488(12) 0.0847(2) 0.0272(6) Uani 1 1 d .
O2 O 0.59087(10) 0.27344(11) 0.3045(2) 0.0245(5) Uani 1 1 d .
O3 O 0.5000 0.17669(15) 0.2500 0.0275(8) Uani 1 2 d S
O4 O 0.5000 0.37287(16) 0.2500 0.0331(9) Uani 1 2 d S
O5 O 0.40992(19) 0.1271(2) 0.9192(4) 0.0879(14) Uani 1 1 d .
C1 C 0.2358(3) 0.5039(2) 0.4985(5) 0.0584(14) Uani 1 1 d .
H1A H 0.2407 0.4994 0.4213 0.070 Uiso 1 1 calc R
H1B H 0.1964 0.5192 0.5025 0.070 Uiso 1 1 calc R
C2 C 0.2833(3) 0.5288(2) 0.5752(5) 0.0638(16) Uani 1 1 d .
H2A H 0.3177 0.5396 0.5436 0.077 Uiso 1 1 calc R
C3 C 0.2943(2) 0.5300(2) 0.6865(5) 0.0529(13) Uani 1 1 d .
H3A H 0.2635 0.5492 0.7185 0.063 Uiso 1 1 calc R
H3B H 0.3344 0.5435 0.7245 0.063 Uiso 1 1 calc R
C4 C 0.3029(2) 0.3416(3) 0.4772(4) 0.0571(14) Uani 1 1 d .
H4A H 0.3234 0.3018 0.4989 0.069 Uiso 1 1 calc R
H4B H 0.2699 0.3376 0.4113 0.069 Uiso 1 1 calc R
C5 C 0.3390(3) 0.3929(3) 0.4785(4) 0.0581(14) Uani 1 1 d .
H5A H 0.3282 0.4216 0.4134 0.070 Uiso 1 1 calc R
C6 C 0.3830(2) 0.4124(2) 0.5659(5) 0.0573(14) Uani 1 1 d .
H6A H 0.3996 0.4538 0.5581 0.069 Uiso 1 1 calc R
H6B H 0.4132 0.3812 0.5977 0.069 Uiso 1 1 calc R
C7 C 0.3603(2) 0.4134(2) 0.8464(4) 0.0462(11) Uani 1 1 d .
H7A H 0.4019 0.4062 0.8452 0.055 Uiso 1 1 calc R
H7B H 0.3551 0.4477 0.8965 0.055 Uiso 1 1 calc R
C8 C 0.3273(2) 0.3615(2) 0.8508(4) 0.0437(11) Uani 1 1 d .
H8A H 0.3012 0.3623 0.9046 0.052 Uiso 1 1 calc R
C9 C 0.3212(2) 0.3114(2) 0.7795(4) 0.0473(12) Uani 1 1 d .
H9A H 0.2910 0.2805 0.7873 0.057 Uiso 1 1 calc R
H9B H 0.3582 0.2921 0.7702 0.057 Uiso 1 1 calc R
C10 C 0.1831(2) 0.3408(2) 0.5832(4) 0.0482(12) Uani 1 1 d .
H10A H 0.1693 0.3329 0.5025 0.058 Uiso 1 1 calc R
H10B H 0.1813 0.3036 0.6290 0.058 Uiso 1 1 calc R
C11 C 0.16349(19) 0.3953(2) 0.6217(4) 0.0439(11) Uani 1 1 d .
H11A H 0.1374 0.4219 0.5649 0.053 Uiso 1 1 calc R
C12 C 0.18273(19) 0.4206(2) 0.7261(4) 0.0436(11) Uani 1 1 d .
H12A H 0.1808 0.3932 0.7895 0.052 Uiso 1 1 calc R
H12B H 0.1694 0.4633 0.7356 0.052 Uiso 1 1 calc R
C13 C 0.45813(17) 0.2809(2) -0.0132(3) 0.0347(9) Uani 1 1 d .
H13A H 0.4347 0.3184 -0.0074 0.042 Uiso 1 1 calc R
H13B H 0.4321 0.2443 -0.0208 0.042 Uiso 1 1 calc R
C14 C 0.4863(2) 0.2857(3) -0.1105(4) 0.0542(13) Uani 1 1 d .
H14A H 0.4948 0.3294 -0.1256 0.065 Uiso 1 1 calc R
H14B H 0.4609 0.2675 -0.1782 0.065 Uiso 1 1 calc R
C15 C 0.5427(2) 0.2489(2) -0.0726(4) 0.0483(12) Uani 1 1 d .
H15A H 0.5353 0.2038 -0.0808 0.058 Uiso 1 1 calc R
H15B H 0.5724 0.2608 -0.1144 0.058 Uiso 1 1 calc R
C16 C 0.56137(17) 0.2671(2) 0.0470(3) 0.0364(10) Uani 1 1 d .
H16A H 0.5862 0.2344 0.0906 0.044 Uiso 1 1 calc R
H16B H 0.5840 0.3062 0.0550 0.044 Uiso 1 1 calc R
C17 C 0.63015(16) 0.32673(17) 0.3135(4) 0.0310(9) Uani 1 1 d .
H17A H 0.6242 0.3550 0.3731 0.037 Uiso 1 1 calc R
H17B H 0.6227 0.3499 0.2424 0.037 Uiso 1 1 calc R
C18 C 0.69154(17) 0.30092(18) 0.3409(4) 0.0352(9) Uani 1 1 d .
H18A H 0.7195 0.3299 0.3876 0.042 Uiso 1 1 calc R
H18B H 0.7052 0.2914 0.2726 0.042 Uiso 1 1 calc R
C19 C 0.68416(17) 0.24228(18) 0.4045(3) 0.0324(9) Uani 1 1 d .
H19A H 0.7163 0.2125 0.4043 0.039 Uiso 1 1 calc R
H19B H 0.6828 0.2517 0.4823 0.039 Uiso 1 1 calc R
C20 C 0.62692(16) 0.21820(16) 0.3403(3) 0.0279(8) Uani 1 1 d .
H20A H 0.6322 0.1940 0.2752 0.033 Uiso 1 1 calc R
H20B H 0.6084 0.1914 0.3876 0.033 Uiso 1 1 calc R
C21 C 0.50962(19) 0.13712(19) 0.1596(4) 0.0389(10) Uani 1 1 d .
H21A H 0.5515 0.1374 0.1564 0.047 Uiso 1 1 calc R
H21B H 0.4856 0.1513 0.0871 0.047 Uiso 1 1 calc R
C22 C 0.4910(3) 0.0734(2) 0.1874(5) 0.0711(18) Uani 1 1 d .
H22A H 0.4481 0.0675 0.1606 0.085 Uiso 1 1 calc R
H22B H 0.5119 0.0408 0.1552 0.085 Uiso 1 1 calc R
C23 C 0.4954(2) 0.41244(19) 0.3434(4) 0.0441(11) Uani 1 1 d .
H23A H 0.5326 0.4120 0.4012 0.053 Uiso 1 1 calc R
H23B H 0.4631 0.3983 0.3771 0.053 Uiso 1 1 calc R
C24 C 0.4829(2) 0.4765(2) 0.2945(5) 0.0638(16) Uani 1 1 d .
H24A H 0.4404 0.4826 0.2628 0.077 Uiso 1 1 calc R
H24B H 0.4972 0.5089 0.3509 0.077 Uiso 1 1 calc R
C50 C 0.4335(3) 0.0817(4) 0.8662(8) 0.112(3) Uani 1 1 d .
H50A H 0.4238 0.0404 0.8918 0.134 Uiso 1 1 calc R
H50B H 0.4767 0.0860 0.8816 0.134 Uiso 1 1 calc R
C51 C 0.4069(4) 0.0893(3) 0.7427(7) 0.101(2) Uani 1 1 d .
H51A H 0.4328 0.1141 0.7062 0.121 Uiso 1 1 calc R
H51B H 0.3993 0.0487 0.7051 0.121 Uiso 1 1 calc R
C52 C 0.3508(3) 0.1226(3) 0.7416(5) 0.086(2) Uani 1 1 d .
H52A H 0.3486 0.1617 0.6989 0.103 Uiso 1 1 calc R
H52B H 0.3165 0.0966 0.7079 0.103 Uiso 1 1 calc R
C53 C 0.3523(3) 0.1354(3) 0.8597(5) 0.0705(16) Uani 1 1 d .
H53A H 0.3394 0.1783 0.8686 0.085 Uiso 1 1 calc R
H53B H 0.3258 0.1067 0.8870 0.085 Uiso 1 1 calc R

loop_
_atom_site_aniso_label
_atom_site_aniso_U_11
_atom_site_aniso_U_22
_atom_site_aniso_U_33
_atom_site_aniso_U_23
_atom_site_aniso_U_13
_atom_site_aniso_U_12
Sm1 0.02969(11) 0.02746(11) 0.02889(11) 0.00132(9) 0.00884(8) -0.00059(9)
Mg1 0.0189(9) 0.0241(9) 0.0223(9) 0.000 0.0040(7) 0.000
O1 0.0216(13) 0.0400(15) 0.0197(13) 0.0040(11) 0.0039(10) 0.0023(11)
O2 0.0183(12) 0.0244(13) 0.0294(14) 0.0010(11) 0.0023(10) -0.0019(10)
O3 0.029(2) 0.0229(18) 0.030(2) 0.000 0.0043(16) 0.000
O4 0.034(2) 0.025(2) 0.041(2) 0.000 0.0113(19) 0.000
O5 0.073(3) 0.088(3) 0.086(3) -0.028(3) -0.016(2) 0.023(2)
C1 0.073(4) 0.053(3) 0.049(3) 0.016(3) 0.013(3) 0.014(3)
C2 0.106(5) 0.032(3) 0.062(4) 0.013(2) 0.035(4) 0.004(3)
C3 0.063(3) 0.034(3) 0.062(3) -0.001(2) 0.015(3) 0.001(2)
C4 0.040(3) 0.078(4) 0.052(3) -0.027(3) 0.010(2) 0.012(3)
C5 0.062(4) 0.079(4) 0.044(3) 0.004(3) 0.033(3) 0.023(3)
C6 0.054(3) 0.060(3) 0.068(4) -0.008(3) 0.035(3) 0.000(3)
C7 0.043(3) 0.051(3) 0.043(3) 0.001(2) 0.005(2) 0.000(2)
C8 0.045(3) 0.050(3) 0.033(2) 0.013(2) 0.002(2) 0.003(2)
C9 0.039(3) 0.043(3) 0.054(3) 0.017(2) 0.000(2) 0.003(2)
C10 0.049(3) 0.056(3) 0.042(3) -0.006(2) 0.013(2) -0.020(2)
C11 0.028(2) 0.053(3) 0.048(3) 0.007(2) 0.003(2) -0.0069(19)
C12 0.036(2) 0.048(3) 0.049(3) -0.004(2) 0.015(2) -0.007(2)
C13 0.026(2) 0.055(3) 0.020(2) 0.0028(18) -0.0010(16) 0.0013(18)
C14 0.038(3) 0.100(4) 0.024(2) 0.008(2) 0.007(2) 0.006(3)
C15 0.042(3) 0.079(3) 0.026(2) -0.005(2) 0.012(2) 0.006(2)
C16 0.023(2) 0.056(3) 0.032(2) 0.001(2) 0.0112(18) 0.0047(18)
C17 0.022(2) 0.028(2) 0.042(2) 0.0014(17) 0.0045(18) -0.0044(15)
C18 0.022(2) 0.041(2) 0.041(3) 0.0017(19) 0.0054(18) -0.0033(17)
C19 0.022(2) 0.039(2) 0.033(2) -0.0007(18) -0.0004(17) 0.0031(16)
C20 0.026(2) 0.026(2) 0.029(2) -0.0003(16) 0.0008(16) 0.0031(15)
C21 0.034(2) 0.037(2) 0.043(3) -0.012(2) 0.005(2) 0.0030(18)
C22 0.111(5) 0.026(2) 0.067(4) -0.011(2) 0.003(4) -0.003(3)
C23 0.041(3) 0.036(2) 0.054(3) -0.012(2) 0.008(2) 0.003(2)
C24 0.050(3) 0.033(3) 0.105(5) -0.013(3) 0.010(3) 0.005(2)
C50 0.076(5) 0.118(6) 0.129(8) -0.041(5) -0.002(5) 0.039(4)
C51 0.115(6) 0.102(6) 0.104(6) -0.012(5) 0.064(5) -0.002(5)
C52 0.086(5) 0.094(5) 0.065(4) -0.001(4) -0.006(4) -0.007(4)
C53 0.063(4) 0.080(4) 0.065(4) -0.007(3) 0.005(3) 0.009(3)

loop_
_atom_type_symbol
_atom_type_description
_atom_type_scat_dispersion_real
_atom_type_scat_dispersion_imag
_atom_type_scat_source
C C 0.0033 0.0016 'International Tables Vol C Tables 4.2.6.8 and 6.1.1.4'
H H 0.0000 0.0000 'International Tables Vol C Tables 4.2.6.8 and 6.1.1.4'
N N 0.0061 0.0033 'International Tables Vol C Tables 4.2.6.8 and 6.1.1.4'
O O 0.0106 0.0060 'International Tables Vol C Tables 4.2.6.8 and 6.1.1.4'
Mg Mg 0.0486 0.0363 'International Tables Vol C Tables 4.2.6.8 and 6.1.1.4'
Sm Sm -0.1638 3.4418 'International Tables Vol C Tables 4.2.6.8 and 6.1.1.4'

loop_
_geom_angle_atom_site_label_1
_geom_angle_atom_site_label_2
_geom_angle_atom_site_label_3
_geom_angle
_geom_angle_site_symmetry_1
_geom_angle_site_symmetry_3
C3 Sm1 C4 131.49(18) . .
C3 Sm1 C2 28.92(16) . .
C4 Sm1 C2 105.33(18) . .
C3 Sm1 C10 130.06(16) . .
C4 Sm1 C10 77.09(16) . .
C2 Sm1 C10 120.47(18) . .
C3 Sm1 C5 103.37(17) . .
C4 Sm1 C5 29.92(16) . .
C2 Sm1 C5 81.29(17) . .
C10 Sm1 C5 104.53(17) . .
C3 Sm1 C9 129.54(16) . .
C4 Sm1 C9 86.80(17) . .
C2 Sm1 C9 154.81(18) . .
C10 Sm1 C9 83.41(15) . .
C5 Sm1 C9 101.53(16) . .
C3 Sm1 C11 101.38(15) . .
C4 Sm1 C11 102.61(15) . .
C2 Sm1 C11 99.42(17) . .
C10 Sm1 C11 29.47(13) . .
C5 Sm1 C11 124.68(17) . .
C9 Sm1 C11 99.30(14) . .
C3 Sm1 C8 100.94(16) . .
C4 Sm1 C8 113.96(16) . .
C2 Sm1 C8 128.78(17) . .
C10 Sm1 C8 99.86(15) . .
C5 Sm1 C8 119.86(16) . .
C9 Sm1 C8 29.27(14) . .
C11 Sm1 C8 102.53(14) . .
C3 Sm1 C7 76.92(16) . .
C4 Sm1 C7 120.97(15) . .
C2 Sm1 C7 101.98(17) . .
C10 Sm1 C7 128.15(14) . .
C5 Sm1 C7 110.43(17) . .
C9 Sm1 C7 53.33(14) . .
C11 Sm1 C7 123.06(14) . .
C8 Sm1 C7 28.96(13) . .
C3 Sm1 C12 84.83(15) . .
C4 Sm1 C12 130.63(15) . .
C2 Sm1 C12 96.27(16) . .
C10 Sm1 C12 53.82(14) . .
C5 Sm1 C12 153.27(17) . .
C9 Sm1 C12 91.94(15) . .
C11 Sm1 C12 29.12(13) . .
C8 Sm1 C12 82.43(15) . .
C7 Sm1 C12 96.15(15) . .
C3 Sm1 C6 89.21(16) . .
C4 Sm1 C6 54.16(16) . .
C2 Sm1 C6 78.37(18) . .
C10 Sm1 C6 131.23(15) . .
C5 Sm1 C6 29.15(16) . .
C9 Sm1 C6 91.93(16) . .
C11 Sm1 C6 153.77(16) . .
C8 Sm1 C6 98.84(16) . .
C7 Sm1 C6 82.55(16) . .
C12 Sm1 C6 174.04(14) . .
C3 Sm1 C1 54.39(16) . .
C4 Sm1 C1 91.01(17) . .
C2 Sm1 C1 29.48(16) . .
C10 Sm1 C1 92.52(17) . .
C5 Sm1 C1 78.16(17) . .
C9 Sm1 C1 175.72(16) . .
C11 Sm1 C1 77.59(16) . .
C8 Sm1 C1 153.98(16) . .
C7 Sm1 C1 130.85(16) . .
C12 Sm1 C1 86.70(16) . .
C6 Sm1 C1 89.76(17) . .
O2 Mg1 O2 178.98(15) 2_655 .
O2 Mg1 O1 90.77(10) 2_655 2_655
O2 Mg1 O1 89.23(10) . 2_655
O2 Mg1 O1 89.23(10) 2_655 .
O2 Mg1 O1 90.77(10) . .
O1 Mg1 O1 179.32(17) 2_655 .
O2 Mg1 O3 89.49(8) 2_655 .
O2 Mg1 O3 89.49(8) . .
O1 Mg1 O3 90.34(8) 2_655 .
O1 Mg1 O3 90.34(8) . .
O2 Mg1 O4 90.51(8) 2_655 .
O2 Mg1 O4 90.51(8) . .
O1 Mg1 O4 89.66(8) 2_655 .
O1 Mg1 O4 89.66(8) . .
O3 Mg1 O4 180.0 . .
C16 O1 C13 108.5(3) . .
C16 O1 Mg1 125.5(2) . .
C13 O1 Mg1 125.9(2) . .
C17 O2 C20 108.1(3) . .
C17 O2 Mg1 126.6(2) . .
C20 O2 Mg1 125.3(2) . .
C21 O3 C21 108.5(4) . 2_655
C21 O3 Mg1 125.8(2) . .
C21 O3 Mg1 125.8(2) 2_655 .
C23 O4 C23 108.2(4) . 2_655
C23 O4 Mg1 125.9(2) . .
C23 O4 Mg1 125.9(2) 2_655 .
C50 O5 C53 106.7(5) . .
C2 C1 Sm1 73.2(3) . .
C2 C1 H1A 116.2 . .
Sm1 C1 H1A 116.2 . .
C2 C1 H1B 116.2 . .
Sm1 C1 H1B 116.2 . .
H1A C1 H1B 113.2 . .
C3 C2 C1 129.9(6) . .
C3 C2 Sm1 73.1(3) . .
C1 C2 Sm1 77.4(3) . .
C3 C2 H2A 114.4 . .
C1 C2 H2A 114.4 . .
Sm1 C2 H2A 114.4 . .
C2 C3 Sm1 78.0(3) . .
C2 C3 H3A 115.6 . .
Sm1 C3 H3A 115.6 . .
C2 C3 H3B 115.6 . .
Sm1 C3 H3B 115.6 . .
H3A C3 H3B 112.6 . .
C5 C4 Sm1 76.6(3) . .
C5 C4 H4A 115.8 . .
Sm1 C4 H4A 115.8 . .
C5 C4 H4B 115.8 . .
Sm1 C4 H4B 115.8 . .
H4A C4 H4B 112.8 . .
C6 C5 C4 126.5(5) . .
C6 C5 Sm1 77.0(3) . .
C4 C5 Sm1 73.5(3) . .
C6 C5 H5A 116.4 . .
C4 C5 H5A 116.4 . .
Sm1 C5 H5A 116.4 . .
C5 C6 Sm1 73.8(3) . .
C5 C6 H6A 116.1 . .
Sm1 C6 H6A 116.1 . .
C5 C6 H6B 116.1 . .
Sm1 C6 H6B 116.1 . .
H6A C6 H6B 113.1 . .
C8 C7 Sm1 75.5(3) . .
C8 C7 H7A 115.9 . .
Sm1 C7 H7A 115.9 . .
C8 C7 H7B 115.9 . .
Sm1 C7 H7B 115.9 . .
H7A C7 H7B 112.9 . .
C7 C8 C9 126.4(5) . .
C7 C8 Sm1 75.6(3) . .
C9 C8 Sm1 75.2(3) . .
C7 C8 H8A 116.6 . .
C9 C8 H8A 116.6 . .
Sm1 C8 H8A 116.6 . .
C8 C9 Sm1 75.5(2) . .
C8 C9 H9A 115.9 . .
Sm1 C9 H9A 115.9 . .
C8 C9 H9B 115.9 . .
Sm1 C9 H9B 115.9 . .
H9A C9 H9B 112.9 . .
C11 C10 Sm1 76.4(3) . .
C11 C10 H10A 115.8 . .
Sm1 C10 H10A 115.8 . .
C11 C10 H10B 115.8 . .
Sm1 C10 H10B 115.8 . .
H10A C10 H10B 112.8 . .
C12 C11 C10 126.6(5) . .
C12 C11 Sm1 75.7(3) . .
C10 C11 Sm1 74.2(3) . .
C12 C11 H11A 116.4 . .
C10 C11 H11A 116.4 . .
Sm1 C11 H11A 116.4 . .
C11 C12 Sm1 75.2(3) . .
C11 C12 H12A 116.0 . .
Sm1 C12 H12A 116.0 . .
C11 C12 H12B 116.0 . .
Sm1 C12 H12B 116.0 . .
H12A C12 H12B 112.9 . .
O1 C13 C14 105.3(3) . .
O1 C13 H13A 110.7 . .
C14 C13 H13A 110.7 . .
O1 C13 H13B 110.7 . .
C14 C13 H13B 110.7 . .
H13A C13 H13B 108.8 . .
C13 C14 C15 103.1(4) . .
C13 C14 H14A 111.2 . .
C15 C14 H14A 111.2 . .
C13 C14 H14B 111.2 . .
C15 C14 H14B 111.2 . .
H14A C14 H14B 109.1 . .
C16 C15 C14 101.8(4) . .
C16 C15 H15A 111.4 . .
C14 C15 H15A 111.4 . .
C16 C15 H15B 111.4 . .
C14 C15 H15B 111.4 . .
H15A C15 H15B 109.3 . .
O1 C16 C15 105.4(3) . .
O1 C16 H16A 110.7 . .
C15 C16 H16A 110.7 . .
O1 C16 H16B 110.7 . .
C15 C16 H16B 110.7 . .
H16A C16 H16B 108.8 . .
O2 C17 C18 106.0(3) . .
O2 C17 H17A 110.5 . .
C18 C17 H17A 110.5 . .
O2 C17 H17B 110.5 . .
C18 C17 H17B 110.5 . .
H17A C17 H17B 108.7 . .
C17 C18 C19 102.1(3) . .
C17 C18 H18A 111.4 . .
C19 C18 H18A 111.3 . .
C17 C18 H18B 111.3 . .
C19 C18 H18B 111.3 . .
H18A C18 H18B 109.2 . .
C20 C19 C18 102.2(3) . .
C20 C19 H19A 111.3 . .
C18 C19 H19A 111.3 . .
C20 C19 H19B 111.3 . .
C18 C19 H19B 111.3 . .
H19A C19 H19B 109.2 . .
O2 C20 C19 105.1(3) . .
O2 C20 H20A 110.7 . .
C19 C20 H20A 110.7 . .
O2 C20 H20B 110.7 . .
C19 C20 H20B 110.7 . .
H20A C20 H20B 108.8 . .
O3 C21 C22 105.0(4) . .
O3 C21 H21A 110.8 . .
C22 C21 H21A 110.8 . .
O3 C21 H21B 110.8 . .
C22 C21 H21B 110.8 . .
H21A C21 H21B 108.8 . .
C22 C22 C21 101.9(3) 2_655 .
C22 C22 H22A 111.4 2_655 .
C21 C22 H22A 111.4 . .
C22 C22 H22B 111.4 2_655 .
C21 C22 H22B 111.4 . .
H22A C22 H22B 109.3 . .
O4 C23 C24 105.3(4) . .
O4 C23 H23A 110.7 . .
C24 C23 H23A 110.7 . .
O4 C23 H23B 110.7 . .
C24 C23 H23B 110.7 . .
H23A C23 H23B 108.8 . .
C24 C24 C23 101.9(3) 2_655 .
C24 C24 H24A 111.4 2_655 .
C23 C24 H24A 111.4 . .
C24 C24 H24B 111.4 2_655 .
C23 C24 H24B 111.4 . .
H24A C24 H24B 109.3 . .
O5 C50 C51 106.7(6) . .
O5 C50 H50A 110.4 . .
C51 C50 H50A 110.4 . .
O5 C50 H50B 110.4 . .
C51 C50 H50B 110.4 . .
H50A C50 H50B 108.6 . .
C52 C51 C50 102.6(6) . .
C52 C51 H51A 111.3 . .
C50 C51 H51A 111.3 . .
C52 C51 H51B 111.3 . .
C50 C51 H51B 111.3 . .
H51A C51 H51B 109.2 . .
C53 C52 C51 105.0(6) . .
C53 C52 H52A 110.7 . .
C51 C52 H52A 110.7 . .
C53 C52 H52B 110.7 . .
C51 C52 H52B 110.7 . .
H52A C52 H52B 108.8 . .
O5 C53 C52 107.4(5) . .
O5 C53 H53A 110.2 . .
C52 C53 H53A 110.2 . .
O5 C53 H53B 110.2 . .
C52 C53 H53B 110.2 . .
H53A C53 H53B 108.5 . .

loop_
_geom_bond_atom_site_label_1
_geom_bond_atom_site_label_2
_geom_bond_distance
_geom_bond_site_symmetry_2
Sm1 C3 2.648(4) .
Sm1 C4 2.673(4) .
Sm1 C2 2.708(4) .
Sm1 C10 2.709(4) .
Sm1 C5 2.712(5) .
Sm1 C9 2.734(4) .
Sm1 C11 2.736(4) .
Sm1 C8 2.738(4) .
Sm1 C7 2.739(5) .
Sm1 C12 2.743(4) .
Sm1 C6 2.751(5) .
Sm1 C1 2.761(5) .
Mg1 O2 2.076(2) 2_655
Mg1 O2 2.076(2) .
Mg1 O1 2.084(2) 2_655
Mg1 O1 2.084(2) .
Mg1 O3 2.110(4) .
Mg1 O4 2.130(4) .
O1 C16 1.461(4) .
O1 C13 1.466(4) .
O2 C17 1.461(4) .
O2 C20 1.470(4) .
O3 C21 1.463(4) .
O3 C21 1.463(4) 2_655
O4 C23 1.459(5) .
O4 C23 1.459(5) 2_655
O5 C50 1.363(7) .
O5 C53 1.390(7) .
C1 C2 1.392(8) .
C1 H1A 0.9900 .
C1 H1B 0.9900 .
C2 C3 1.339(7) .
C2 H2A 1.0000 .
C3 H3A 0.9900 .
C3 H3B 0.9900 .
C4 C5 1.390(7) .
C4 H4A 0.9900 .
C4 H4B 0.9900 .
C5 C6 1.376(8) .
C5 H5A 1.0000 .
C6 H6A 0.9900 .
C6 H6B 0.9900 .
C7 C8 1.369(6) .
C7 H7A 0.9900 .
C7 H7B 0.9900 .
C8 C9 1.383(6) .
C8 H8A 1.0000 .
C9 H9A 0.9900 .
C9 H9B 0.9900 .
C10 C11 1.385(6) .
C10 H10A 0.9900 .
C10 H10B 0.9900 .
C11 C12 1.377(6) .
C11 H11A 1.0000 .
C12 H12A 0.9900 .
C12 H12B 0.9900 .
C13 C14 1.500(6) .
C13 H13A 0.9900 .
C13 H13B 0.9900 .
C14 C15 1.519(6) .
C14 H14A 0.9900 .
C14 H14B 0.9900 .
C15 C16 1.492(6) .
C15 H15A 0.9900 .
C15 H15B 0.9900 .
C16 H16A 0.9900 .
C16 H16B 0.9900 .
C17 C18 1.504(5) .
C17 H17A 0.9900 .
C17 H17B 0.9900 .
C18 C19 1.521(5) .
C18 H18A 0.9900 .
C18 H18B 0.9900 .
C19 C20 1.484(5) .
C19 H19A 0.9900 .
C19 H19B 0.9900 .
C20 H20A 0.9900 .
C20 H20B 0.9900 .
C21 C22 1.507(6) .
C21 H21A 0.9900 .
C21 H21B 0.9900 .
C22 C22 1.507(11) 2_655
C22 H22A 0.9900 .
C22 H22B 0.9900 .
C23 C24 1.511(6) .
C23 H23A 0.9900 .
C23 H23B 0.9900 .
C24 C24 1.500(11) 2_655
C24 H24A 0.9900 .
C24 H24B 0.9900 .
C50 C51 1.518(11) .
C50 H50A 0.9900 .
C50 H50B 0.9900 .
C51 C52 1.492(10) .
C51 H51A 0.9900 .
C51 H51B 0.9900 .
C52 C53 1.476(8) .
C52 H52A 0.9900 .
C52 H52B 0.9900 .
C53 H53A 0.9900 .
C53 H53B 0.9900 .
